data_7201663
loop_
_publ_author_name
'Wood, Peter A.'
'Forgan, Ross S.'
'Lennie, Alistair R.'
'Parsons, Simon'
'Pidcock, Elna'
'Tasker, Peter A.'
'Warren, John E.'

_publ_section_title
;
 The effect of pressure and substituents on the size of
 pseudo-macrocyclic cavities in salicylaldoxime ligands
;
_journal_issue 2
_journal_name_full CrystEngComm
_journal_page_first 239
_journal_paper_doi 10.1039/b712397c
_journal_volume 10
_journal_year 2008
_chemical_formula_moiety 'C8 H9 N1 O3'
_chemical_formula_sum 'C8 H9 N O3'
_chemical_formula_weight 167.16
_space_group_IT_number 61
_symmetry_cell_setting orthorhombic
_symmetry_space_group_name_Hall '-P 2ac 2ab'
_symmetry_space_group_name_H-M 'P b c a'
_atom_sites_solution_hydrogens geom
_atom_sites_solution_primary direct
_audit_creation_date 06-10-12
_audit_creation_method CRYSTALS_ver_12.84
_cell_angle_alpha 90
_cell_angle_beta 90
_cell_angle_gamma 90
_cell_formula_units_Z 8
_cell_length_a 12.5814(4)
_cell_length_b 7.0265(4)
_cell_length_c 15.0188(4)
_cell_measurement_reflns_used 2389
_cell_measurement_temperature 298
_cell_measurement_theta_max 18
_cell_measurement_theta_min 2
_cell_volume 1327.71(9)
_computing_cell_refinement 'SAINT (Siemens ,1995)'
_computing_data_collection 'SMART (Siemens, 1993)'
_computing_data_reduction 'SAINT (Siemens ,1995)'
_computing_molecular_graphics 'CAMERON (Watkin et al., 1996)'
_computing_publication_material 'CRYSTALS (Betteridge et al., 2003)'
_computing_structure_refinement 'CRYSTALS (Betteridge et al., 2003)'
_computing_structure_solution 'Model taken from ambient pressure structure'
_diffrn_ambient_pressure 2700000
_diffrn_ambient_temperature 298
_diffrn_measured_fraction_theta_full 0.836
_diffrn_measured_fraction_theta_max 0.799
_diffrn_measurement_device_type 'Bruker-Nonius Apex II CCD'
_diffrn_measurement_method '\f & \w scans'
_diffrn_radiation_monochromator silicon
_diffrn_radiation_type synchrotron
_diffrn_radiation_wavelength 0.48720
_diffrn_reflns_av_R_equivalents 0.106
_diffrn_reflns_limit_h_max 15
_diffrn_reflns_limit_h_min -15
_diffrn_reflns_limit_k_max 6
_diffrn_reflns_limit_k_min -7
_diffrn_reflns_limit_l_max 18
_diffrn_reflns_limit_l_min -18
_diffrn_reflns_number 12227
_diffrn_reflns_theta_full 13.847
_diffrn_reflns_theta_max 17.753
_diffrn_reflns_theta_min 2.165
_diffrn_standards_number 0
_exptl_absorpt_coefficient_mu 0.129
_exptl_absorpt_correction_T_max 0.99
_exptl_absorpt_correction_T_min 0.27
_exptl_absorpt_correction_type multi-scan
_exptl_absorpt_process_details 'SADABS version 2004/1'
_exptl_crystal_colour yellow
_exptl_crystal_density_diffrn 1.672
_exptl_crystal_description block
_exptl_crystal_F_000 704
_exptl_crystal_recrystallization_method 'Recrystallisation by evaporation of chloroform solution'
_exptl_crystal_size_max 0.16
_exptl_crystal_size_mid 0.14
_exptl_crystal_size_min 0.08
_refine_diff_density_max 0.15
_refine_diff_density_min -0.18
_refine_ls_extinction_method None
_refine_ls_goodness_of_fit_ref 0.9038
_refine_ls_hydrogen_treatment mixed
_refine_ls_matrix_type full
_refine_ls_number_parameters 115
_refine_ls_number_reflns 1087
_refine_ls_number_restraints 2
_refine_ls_R_factor_all 0.0679
_refine_ls_R_factor_gt 0.0408
_refine_ls_shift/su_max 0.000194
_refine_ls_structure_factor_coef Fsqd
_refine_ls_weighting_details
;
Method, part 1, Chebychev polynomial, (Watkin, 1994, Prince, 1982)
[weight] = 1.0/[A~0~*T~0~(x)+A~1~*T~1~(x) ... +A~n-1~]*T~n-1~(x)]
where A~i~ are the Chebychev coefficients listed below and x= Fcalc/Fmax
Method = Robust Weighting (Prince, 1982)
W = [weight] * [1-(deltaF/6*sigmaF)^2^]^2^
A~i~ are:
62.8 94.3 55.7 20.6 6.40
;
_refine_ls_weighting_scheme calc
_refine_ls_wR_factor_all 0.1193
_refine_ls_wR_factor_gt 0.0969
_refine_ls_wR_factor_ref 0.1193
_reflns_limit_h_max 15
_reflns_limit_h_min 0
_reflns_limit_k_max 7
_reflns_limit_k_min 0
_reflns_limit_l_max 18
_reflns_limit_l_min 0
_reflns_number_gt 743
_reflns_number_total 1090
_reflns_threshold_expression I>2.0\s(I)
_oxford_diffrn_Wilson_B_factor 0.00
_oxford_diffrn_Wilson_scale 0.00
_oxford_refine_ls_scale 1.154(10)
_cod_data_source_file B712397C.txt
_cod_data_source_block MeO27kbar
_cod_depositor_comments
;
The following automatic conversions were performed:
'_symmetry_cell_setting' value 'Orthorhombic' changed to 'orthorhombic'
according to '/home/saulius/struct/CIF-dictionaries/cif_core.dic'
dictionary named 'cif_core.dic' version 2.4.1 from 2010-06-29.

Automatic conversion script
Id: cif_fix_enum 1527 2010-12-29 10:47:43Z saulius 
;
_cod_original_formula_sum 'C8 H9 N1 O3'
_cod_database_code 7201663

loop_
_symmetry_equiv_pos_as_xyz
x,y,z
-x,-y,-z
-x+1/2,y+1/2,z
x+1/2,-y+1/2,-z
x,-y+1/2,z+1/2
-x,y+1/2,-z+1/2
-x+1/2,-y,z+1/2
x+1/2,y,-z+1/2

loop_
_atom_site_label
_atom_site_type_symbol
_atom_site_fract_x
_atom_site_fract_y
_atom_site_fract_z
_atom_site_U_iso_or_equiv
_atom_site_occupancy
_atom_site_adp_type
_atom_site_refinement_flags_posn
_atom_site_refinement_flags_adp
_atom_site_refinement_flags_occupancy
_atom_site_disorder_assembly
_atom_site_disorder_group
_atom_site_attached_hydrogens
O1 O 0.48778(15) -0.0227(4) 0.68007(10) 0.0338 1.0000 Uani D . . . . .
N2 N 0.52963(16) 0.1003(4) 0.61613(12) 0.0257 1.0000 Uani . . . . . .
C3 C 0.56227(18) 0.2575(5) 0.64700(14) 0.0257 1.0000 Uani . . . . . .
C4 C 0.60149(17) 0.4015(4) 0.58626(14) 0.0225 1.0000 Uani . . . . . .
C5 C 0.61158(17) 0.3642(4) 0.49534(15) 0.0227 1.0000 Uani . . . . . .
O5 O 0.59315(14) 0.1892(3) 0.46024(10) 0.0269 1.0000 Uani D . . . . .
C6 C 0.64380(18) 0.5076(4) 0.43717(14) 0.0226 1.0000 Uani . . . . . .
O61 O 0.64879(14) 0.4518(3) 0.34959(10) 0.0316 1.0000 Uani . . . . . .
C62 C 0.6990(2) 0.5834(5) 0.29099(16) 0.0361 1.0000 Uani . . . . . .
C7 C 0.66643(18) 0.6857(4) 0.46929(16) 0.0265 1.0000 Uani . . . . . .
C8 C 0.65795(19) 0.7235(5) 0.56003(17) 0.0302 1.0000 Uani . . . . . .
C9 C 0.62481(19) 0.5832(4) 0.61773(16) 0.0263 1.0000 Uani . . . . . .
H1 H 0.465(3) -0.104(5) 0.641(2) 0.0510 1.0000 Uiso D . . . . .
H3 H 0.5593 0.2816 0.7087 0.0310 1.0000 Uiso R . . . . .
H5 H 0.570(3) 0.121(5) 0.504(2) 0.0409 1.0000 Uiso D . . . . .
H621 H 0.7027 0.5215 0.2330 0.0538 1.0000 Uiso R . . . . .
H622 H 0.7700 0.6111 0.3115 0.0543 1.0000 Uiso R . . . . .
H623 H 0.6577 0.6994 0.2869 0.0546 1.0000 Uiso R . . . . .
H7 H 0.6886 0.7807 0.4296 0.0325 1.0000 Uiso R . . . . .
H8 H 0.6744 0.8449 0.5813 0.0360 1.0000 Uiso R . . . . .
H9 H 0.6186 0.6082 0.6789 0.0321 1.0000 Uiso R . . . . .

loop_
_atom_site_aniso_label
_atom_site_aniso_U_11
_atom_site_aniso_U_22
_atom_site_aniso_U_33
_atom_site_aniso_U_23
_atom_site_aniso_U_13
_atom_site_aniso_U_12
O1 0.0490(12) 0.0333(17) 0.0190(8) 0.0027(8) 0.0039(7) -0.0119(9)
N2 0.0307(11) 0.0247(18) 0.0218(9) 0.0061(9) 0.0023(8) -0.0041(9)
C3 0.0274(12) 0.028(2) 0.0215(10) -0.0042(10) 0.0006(9) 0.0015(11)
C4 0.0170(11) 0.027(2) 0.0234(11) -0.0020(10) -0.0004(8) 0.0019(9)
C5 0.0186(11) 0.025(2) 0.0249(11) -0.0015(10) -0.0023(8) 0.0018(10)
O5 0.0353(10) 0.0240(16) 0.0215(8) -0.0024(8) -0.0001(7) -0.0067(8)
C6 0.0230(12) 0.022(2) 0.0228(10) 0.0015(10) -0.0017(8) 0.0023(9)
O61 0.0375(10) 0.0358(17) 0.0216(8) 0.0033(8) 0.0006(7) -0.0062(8)
C62 0.0383(14) 0.044(3) 0.0256(12) 0.0079(12) 0.0045(10) -0.0062(13)
C7 0.0198(11) 0.024(2) 0.0355(12) 0.0031(12) 0.0010(9) -0.0003(10)
C8 0.0239(12) 0.028(2) 0.0385(13) -0.0100(12) 0.0001(10) -0.0007(10)
C9 0.0248(12) 0.025(2) 0.0285(11) -0.0068(11) 0.0010(9) 0.0003(10)

loop_
_atom_type_symbol
_atom_type_scat_dispersion_real
_atom_type_scat_dispersion_imag
_atom_type_scat_Cromer_Mann_a1
_atom_type_scat_Cromer_Mann_b1
_atom_type_scat_Cromer_Mann_a2
_atom_type_scat_Cromer_Mann_b2
_atom_type_scat_Cromer_Mann_a3
_atom_type_scat_Cromer_Mann_b3
_atom_type_scat_Cromer_Mann_a4
_atom_type_scat_Cromer_Mann_b4
_atom_type_scat_Cromer_Mann_c
_atom_type_scat_source
C 0.0000 0.0010 2.3100 20.8439 1.0200 10.2075 1.5886 0.5687 0.8650 51.6512 0.2156 'International Tables Vol C 4.2.6.8 and 6.1.1.4'
H 0.0000 0.0000 0.4930 10.5109 0.3229 26.1257 0.1402 3.1424 0.0408 57.7998 0.0030 'International Tables Vol C 4.2.6.8 and 6.1.1.4'
N 0.0010 0.0020 12.2126 0.0057 3.1322 9.8933 2.0125 28.9975 1.1663 0.5826 -11.5290 'International Tables Vol C 4.2.6.8 and 6.1.1.4'
O 0.0030 0.0040 3.0485 13.2771 2.2868 5.7011 1.5463 0.3239 0.8670 32.9089 0.2508 'International Tables Vol C 4.2.6.8 and 6.1.1.4'

loop_
_geom_angle_atom_site_label_1
_geom_angle_site_symmetry_1
_geom_angle_atom_site_label_2
_geom_angle_site_symmetry_2
_geom_angle_atom_site_label_3
_geom_angle_site_symmetry_3
_geom_angle
_geom_angle_publ_flag
N2 . O1 . H1 . 94(2) no
O1 . N2 . C3 . 114.26(19) yes
N2 . C3 . C4 . 119.3(2) yes
N2 . C3 . H3 . 120.2 no
C4 . C3 . H3 . 120.5 no
C3 . C4 . C5 . 121.0(3) yes
C3 . C4 . C9 . 119.9(2) yes
C5 . C4 . C9 . 119.0(2) yes
C4 . C5 . O5 . 122.3(2) yes
C4 . C5 . C6 . 120.2(3) yes
O5 . C5 . C6 . 117.4(2) yes
C5 . O5 . H5 . 105(2) no
C5 . C6 . O61 . 114.0(3) yes
C5 . C6 . C7 . 120.0(2) yes
O61 . C6 . C7 . 126.0(2) yes
C6 . O61 . C62 . 115.3(2) yes
O61 . C62 . H621 . 106.5 no
O61 . C62 . H622 . 110.1 no
H621 . C62 . H622 . 109.3 no
O61 . C62 . H623 . 110.4 no
H621 . C62 . H623 . 110.2 no
H622 . C62 . H623 . 110.3 no
C6 . C7 . C8 . 120.2(3) yes
C6 . C7 . H7 . 119.2 no
C8 . C7 . H7 . 120.6 no
C7 . C8 . C9 . 120.2(3) yes
C7 . C8 . H8 . 119.5 no
C9 . C8 . H8 . 120.4 no
C4 . C9 . C8 . 120.4(2) yes
C4 . C9 . H9 . 119.1 no
C8 . C9 . H9 . 120.5 no

loop_
_geom_bond_atom_site_label_1
_geom_bond_site_symmetry_1
_geom_bond_atom_site_label_2
_geom_bond_site_symmetry_2
_geom_bond_distance
_geom_bond_publ_flag
O1 . N2 . 1.395(3) yes
O1 . H1 . 0.87(3) no
N2 . C3 . 1.267(4) yes
C3 . C4 . 1.449(4) yes
C3 . H3 . 0.943 no
C4 . C5 . 1.396(3) yes
C4 . C9 . 1.393(4) yes
C5 . O5 . 1.357(3) yes
C5 . C6 . 1.394(4) yes
O5 . H5 . 0.86(3) no
C6 . O61 . 1.374(3) yes
C6 . C7 . 1.371(4) yes
O61 . C62 . 1.424(3) yes
C62 . H621 . 0.974 no
C62 . H622 . 0.965 no
C62 . H623 . 0.969 no
C7 . C8 . 1.393(3) yes
C7 . H7 . 0.937 no
C8 . C9 . 1.377(4) yes
C8 . H8 . 0.934 no
C9 . H9 . 0.939 no

loop_
_cod_related_entry_id
_cod_related_entry_database
_cod_related_entry_code
1 ChemSpider 14481913
